data_7232535
loop_
_publ_author_name
'Liu, Yu'
'Jia, Lina'
'Wu, Songgu'
'Xu, Shijie'
'Zhang, Xu'
'Jiang, Shuang'
'Gong, Junbo'

_publ_section_title
;
 Polymorphism and molecular conformations of nicosulfuron: structure,
 properties and desolvation process
;
_journal_issue 17
_journal_name_full CrystEngComm
_journal_page_first 2790
_journal_paper_doi 10.1039/C8CE02074D
_journal_volume 21
_journal_year 2019
_chemical_formula_moiety 'C15 H18 N6 O6 S, C2 H3 N'
_chemical_formula_sum 'C17 H21 N7 O6 S'
_chemical_formula_weight 451.47
_space_group_crystal_system monoclinic
_space_group_IT_number 15
_space_group_name_Hall '-C 2yc'
_space_group_name_H-M_alt 'C 1 2/c 1'
_symmetry_space_group_name_Hall '-C 2yc'
_symmetry_space_group_name_H-M 'C 1 2/c 1'
_atom_sites_solution_hydrogens mixed
_atom_sites_solution_primary direct
_audit_creation_date 2018-10-31
_audit_creation_method
;
Olex2 1.2
(compiled 2018.05.29 svn.r3508 for OlexSys, GUI svn.r5506)
;
_audit_update_record
;
2018-12-03 deposited with the CCDC.    2019-03-22 downloaded from the CCDC.
;
_cell_angle_alpha 90
_cell_angle_beta 112.54(3)
_cell_angle_gamma 90
_cell_formula_units_Z 8
_cell_length_a 23.197(5)
_cell_length_b 14.331(3)
_cell_length_c 13.596(3)
_cell_measurement_reflns_used 4703
_cell_measurement_temperature 113(2)
_cell_measurement_theta_max 27.9344
_cell_measurement_theta_min 1.7096
_cell_volume 4174.5(18)
_computing_cell_refinement crystalclear
_computing_data_collection crystalclear
_computing_data_reduction crystalclear
_computing_molecular_graphics 'Olex2 (Dolomanov et al., 2009)'
_computing_publication_material 'Olex2 (Dolomanov et al., 2009)'
_computing_structure_refinement 'ShelXL (Sheldrick, 2015)'
_computing_structure_solution 'ShelXS (Sheldrick, 2008)'
_diffrn_ambient_temperature 113.15
_diffrn_measured_fraction_theta_full 0.999
_diffrn_measured_fraction_theta_max 0.998
_diffrn_measurement_device_type 'Rigaku Saturn 70 CCD'
_diffrn_measurement_method '\w scans'
_diffrn_radiation_monochromator confocal
_diffrn_radiation_type MoK\a
_diffrn_radiation_wavelength 0.71073
_diffrn_reflns_av_R_equivalents 0.0599
_diffrn_reflns_av_unetI/netI 0.0555
_diffrn_reflns_Laue_measured_fraction_full 0.999
_diffrn_reflns_Laue_measured_fraction_max 0.998
_diffrn_reflns_limit_h_max 30
_diffrn_reflns_limit_h_min -30
_diffrn_reflns_limit_k_max 18
_diffrn_reflns_limit_k_min -18
_diffrn_reflns_limit_l_max 17
_diffrn_reflns_limit_l_min -17
_diffrn_reflns_number 19958
_diffrn_reflns_point_group_measured_fraction_full 0.999
_diffrn_reflns_point_group_measured_fraction_max 0.998
_diffrn_reflns_theta_full 25.242
_diffrn_reflns_theta_max 27.853
_diffrn_reflns_theta_min 2.596
_exptl_absorpt_coefficient_mu 0.206
_exptl_absorpt_correction_T_max 1.0000
_exptl_absorpt_correction_T_min 0.7242
_exptl_absorpt_correction_type multi-scan
_exptl_absorpt_process_details crystalclear
_exptl_crystal_colour colourless
_exptl_crystal_colour_primary colourless
_exptl_crystal_density_diffrn 1.437
_exptl_crystal_description prism
_exptl_crystal_F_000 1888
_exptl_crystal_size_max 0.2
_exptl_crystal_size_mid 0.18
_exptl_crystal_size_min 0.12
_refine_diff_density_max 0.266
_refine_diff_density_min -0.365
_refine_diff_density_rms 0.058
_refine_ls_extinction_coef 0.0021(3)
_refine_ls_extinction_expression Fc^*^=kFc[1+0.001xFc^2^\l^3^/sin(2\q)]^-1/4^
_refine_ls_extinction_method 'SHELXL-2018/3 (Sheldrick 2018)'
_refine_ls_goodness_of_fit_ref 1.142
_refine_ls_hydrogen_treatment mixed
_refine_ls_matrix_type full
_refine_ls_number_parameters 292
_refine_ls_number_reflns 4953
_refine_ls_number_restraints 2
_refine_ls_restrained_S_all 1.142
_refine_ls_R_factor_all 0.0785
_refine_ls_R_factor_gt 0.0595
_refine_ls_shift/su_max 0.001
_refine_ls_shift/su_mean 0.000
_refine_ls_structure_factor_coef Fsqd
_refine_ls_weighting_details 'w=1/[\s^2^(Fo^2^)+(0.0520P)^2^+1.4043P] where P=(Fo^2^+2Fc^2^)/3'
_refine_ls_weighting_scheme calc
_refine_ls_wR_factor_gt 0.1226
_refine_ls_wR_factor_ref 0.1328
_reflns_Friedel_coverage 0.000
_reflns_number_gt 3970
_reflns_number_total 4953
_reflns_threshold_expression 'I > 2\s(I)'
_cod_data_source_file c8ce02074d2.cif
_cod_data_source_block shelxl_CCDC1
_cod_depositor_comments 'Adding full bibliography for 7232534--7232536.cif.'
_cod_original_cell_volume 4174.6(17)
_cod_database_code 7232535
_shelx_shelxl_version_number 2018/3
_shelx_space_group_comment
;
The symmetry employed for this shelxl refinement is uniquely defined
by the following loop, which should always be used as a source of
symmetry information in preference to the above space-group names.
They are only intended as comments.
;
_shelx_estimated_absorpt_t_max 0.976
_shelx_estimated_absorpt_t_min 0.960
_olex2_refinement_description
;
1. Fixed Uiso
 At 1.2 times of:
  All C(H) groups, All N(H) groups
 At 1.5 times of:
  All C(H,H,H) groups
2. Restrained distances
 N3-H3 = N4-H4
 0.9 with sigma of 0.01
3.a Aromatic/amide H refined with riding coordinates:
 C3(H3A), C10(H10), C11(H11), C12(H12)
3.b Idealised Me refined as rotating group:
 C1(H1A,H1B,H1C), C5(H5A,H5B,H5C), C14(H14A,H14B,H14C), C15(H15A,H15B,H15C),
 C17(H17A,H17B,H17C)
;
_olex2_submission_special_instructions 'No special instructions were received'

loop_
_space_group_symop_operation_xyz
'x, y, z'
'-x, y, -z+1/2'
'x+1/2, y+1/2, z'
'-x+1/2, y+1/2, -z+1/2'
'-x, -y, -z'
'x, -y, z-1/2'
'-x+1/2, -y+1/2, -z'
'x+1/2, -y+1/2, z-1/2'

loop_
_atom_site_label
_atom_site_type_symbol
_atom_site_fract_x
_atom_site_fract_y
_atom_site_fract_z
_atom_site_U_iso_or_equiv
_atom_site_adp_type
_atom_site_occupancy
_atom_site_site_symmetry_order
_atom_site_calc_flag
_atom_site_refinement_flags_posn
S1 S 0.27590(2) 0.19913(4) 0.27456(4) 0.02474(16) Uani 1 1 d .
O1 O 0.51838(7) 0.24819(11) 0.37903(15) 0.0373(4) Uani 1 1 d .
O2 O 0.59797(7) -0.05271(11) 0.40005(14) 0.0325(4) Uani 1 1 d .
O3 O 0.28483(7) -0.01012(11) 0.29491(13) 0.0321(4) Uani 1 1 d .
O4 O 0.30317(7) 0.28998(10) 0.28642(13) 0.0304(4) Uani 1 1 d .
O5 O 0.22900(7) 0.18002(12) 0.31628(12) 0.0315(4) Uani 1 1 d .
O6 O 0.12739(7) 0.29144(11) 0.12220(14) 0.0346(4) Uani 1 1 d .
N1 N 0.45441(8) 0.12164(12) 0.36663(15) 0.0256(4) Uani 1 1 d .
N2 N 0.49386(8) -0.03405(12) 0.37414(14) 0.0241(4) Uani 1 1 d .
N3 N 0.39062(8) -0.01007(12) 0.34652(15) 0.0233(4) Uani 1 1 d D
H3 H 0.3894(10) -0.0723(7) 0.3468(18) 0.028 Uiso 1 1 d DR
N4 N 0.33614(8) 0.13020(13) 0.32836(15) 0.0259(4) Uani 1 1 d D
H4 H 0.3728(7) 0.1572(15) 0.3387(19) 0.031 Uiso 1 1 d DR
N5 N 0.28814(8) 0.14601(13) 0.09820(15) 0.0273(4) Uani 1 1 d .
N6 N 0.09566(8) 0.14399(13) 0.13796(16) 0.0303(4) Uani 1 1 d .
C1 C 0.46439(12) 0.30604(18) 0.3598(3) 0.0473(7) Uani 1 1 d .
H1A H 0.432077 0.290322 0.290422 0.071 Uiso 1 1 calc GR
H1B H 0.476053 0.371800 0.360127 0.071 Uiso 1 1 calc GR
H1C H 0.448282 0.295387 0.415799 0.071 Uiso 1 1 calc GR
C2 C 0.51072(10) 0.15517(15) 0.37864(18) 0.0266(5) Uani 1 1 d .
C3 C 0.56075(10) 0.09880(16) 0.38947(18) 0.0284(5) Uani 1 1 d .
H3A H 0.600366 0.123352 0.397624 0.034 Uiso 1 1 calc R
C4 C 0.54948(9) 0.00384(16) 0.38770(17) 0.0255(5) Uani 1 1 d .
C5 C 0.58652(11) -0.15128(17) 0.3875(2) 0.0396(6) Uani 1 1 d .
H5A H 0.573091 -0.173965 0.443304 0.059 Uiso 1 1 calc GR
H5B H 0.624914 -0.183493 0.393030 0.059 Uiso 1 1 calc GR
H5C H 0.553746 -0.163675 0.317481 0.059 Uiso 1 1 calc GR
C6 C 0.44897(9) 0.02866(15) 0.36356(16) 0.0221(4) Uani 1 1 d .
C7 C 0.33333(9) 0.03389(15) 0.32074(17) 0.0238(5) Uani 1 1 d .
C8 C 0.24475(9) 0.16745(14) 0.13702(17) 0.0221(4) Uani 1 1 d .
C9 C 0.18060(9) 0.16825(14) 0.07797(18) 0.0228(5) Uani 1 1 d .
C10 C 0.16133(10) 0.14130(15) -0.02828(18) 0.0267(5) Uani 1 1 d .
H10 H 0.118111 0.139324 -0.072045 0.032 Uiso 1 1 calc R
C11 C 0.20502(10) 0.11745(15) -0.07000(18) 0.0272(5) Uani 1 1 d .
H11 H 0.192332 0.098142 -0.142081 0.033 Uiso 1 1 calc R
C12 C 0.26790(10) 0.12226(15) -0.00446(19) 0.0287(5) Uani 1 1 d .
H12 H 0.297886 0.107987 -0.034071 0.034 Uiso 1 1 calc R
C13 C 0.13294(9) 0.20614(15) 0.11821(18) 0.0249(5) Uani 1 1 d .
C14 C 0.11002(13) 0.04460(17) 0.1529(2) 0.0465(7) Uani 1 1 d .
H14A H 0.151994 0.033484 0.154230 0.070 Uiso 1 1 calc GR
H14B H 0.079497 0.009429 0.094145 0.070 Uiso 1 1 calc GR
H14C H 0.108226 0.024139 0.220474 0.070 Uiso 1 1 calc GR
C15 C 0.04456(11) 0.1773(2) 0.1659(2) 0.0425(7) Uani 1 1 d .
H15A H 0.055883 0.170515 0.242808 0.064 Uiso 1 1 calc GR
H15B H 0.006932 0.140700 0.127624 0.064 Uiso 1 1 calc GR
H15C H 0.036505 0.243241 0.146195 0.064 Uiso 1 1 calc GR
N7 N 0.11880(12) 0.1078(2) 0.4451(2) 0.0627(8) Uani 1 1 d .
C16 C 0.17156(14) 0.10924(19) 0.4880(2) 0.0420(6) Uani 1 1 d .
C17 C 0.23896(11) 0.10964(18) 0.5435(2) 0.0387(6) Uani 1 1 d .
H17A H 0.250430 0.072783 0.608961 0.058 Uiso 1 1 calc GR
H17B H 0.253552 0.173962 0.561444 0.058 Uiso 1 1 calc GR
H17C H 0.258386 0.082455 0.497575 0.058 Uiso 1 1 calc GR

loop_
_atom_site_aniso_label
_atom_site_aniso_U_11
_atom_site_aniso_U_22
_atom_site_aniso_U_33
_atom_site_aniso_U_23
_atom_site_aniso_U_13
_atom_site_aniso_U_12
S1 0.0242(3) 0.0278(3) 0.0233(3) 0.0011(2) 0.0102(2) 0.0036(2)
O1 0.0261(8) 0.0258(9) 0.0549(12) 0.0035(8) 0.0099(8) -0.0027(6)
O2 0.0231(8) 0.0324(9) 0.0416(10) -0.0029(7) 0.0120(7) 0.0016(6)
O3 0.0232(8) 0.0338(9) 0.0387(10) 0.0020(7) 0.0113(7) -0.0041(7)
O4 0.0361(9) 0.0241(8) 0.0308(9) -0.0023(7) 0.0125(7) 0.0021(7)
O5 0.0278(8) 0.0452(10) 0.0263(9) 0.0027(7) 0.0158(7) 0.0040(7)
O6 0.0355(9) 0.0253(8) 0.0438(11) -0.0012(7) 0.0161(8) 0.0065(7)
N1 0.0236(9) 0.0252(9) 0.0266(11) 0.0027(8) 0.0080(8) -0.0015(7)
N2 0.0214(8) 0.0294(10) 0.0213(10) -0.0013(8) 0.0078(8) -0.0008(7)
N3 0.0212(8) 0.0227(9) 0.0262(10) 0.0018(8) 0.0093(8) -0.0007(7)
N4 0.0200(9) 0.0265(10) 0.0288(11) 0.0010(8) 0.0067(8) -0.0009(7)
N5 0.0251(9) 0.0317(10) 0.0279(11) -0.0016(8) 0.0135(8) 0.0009(8)
N6 0.0271(9) 0.0327(10) 0.0381(12) -0.0061(9) 0.0202(9) -0.0034(8)
C1 0.0380(13) 0.0269(13) 0.073(2) 0.0068(13) 0.0165(14) 0.0028(11)
C2 0.0247(10) 0.0264(11) 0.0260(12) 0.0019(9) 0.0066(9) -0.0034(8)
C3 0.0205(10) 0.0339(12) 0.0283(13) 0.0010(10) 0.0065(9) -0.0041(9)
C4 0.0211(10) 0.0350(12) 0.0182(11) 0.0012(9) 0.0052(9) 0.0017(9)
C5 0.0317(12) 0.0341(14) 0.0505(17) -0.0051(12) 0.0130(12) 0.0053(10)
C6 0.0211(10) 0.0283(11) 0.0165(11) 0.0018(8) 0.0068(9) -0.0008(8)
C7 0.0243(10) 0.0267(11) 0.0212(12) 0.0036(9) 0.0098(9) 0.0005(8)
C8 0.0229(10) 0.0204(10) 0.0248(12) 0.0027(9) 0.0112(9) -0.0003(8)
C9 0.0236(10) 0.0186(10) 0.0286(12) 0.0044(9) 0.0128(9) 0.0002(8)
C10 0.0240(11) 0.0287(11) 0.0249(12) 0.0004(9) 0.0064(9) -0.0010(9)
C11 0.0338(12) 0.0272(11) 0.0214(12) 0.0000(9) 0.0116(10) -0.0026(9)
C12 0.0298(11) 0.0299(12) 0.0331(14) -0.0011(10) 0.0196(10) -0.0007(9)
C13 0.0203(10) 0.0296(12) 0.0236(12) -0.0009(9) 0.0073(9) 0.0029(8)
C14 0.0585(17) 0.0303(13) 0.067(2) -0.0057(13) 0.0419(16) -0.0098(12)
C15 0.0258(12) 0.0623(18) 0.0458(17) -0.0134(13) 0.0207(12) -0.0032(11)
N7 0.0511(16) 0.0730(19) 0.0616(19) 0.0155(14) 0.0188(14) 0.0083(14)
C16 0.0516(16) 0.0382(14) 0.0409(16) 0.0084(12) 0.0228(14) 0.0105(12)
C17 0.0463(14) 0.0369(14) 0.0370(15) 0.0012(11) 0.0206(12) 0.0058(11)

loop_
_atom_type_symbol
_atom_type_description
_atom_type_scat_dispersion_real
_atom_type_scat_dispersion_imag
_atom_type_scat_source
C C 0.0033 0.0016 'International Tables Vol C Tables 4.2.6.8 and 6.1.1.4'
H H 0.0000 0.0000 'International Tables Vol C Tables 4.2.6.8 and 6.1.1.4'
N N 0.0061 0.0033 'International Tables Vol C Tables 4.2.6.8 and 6.1.1.4'
O O 0.0106 0.0060 'International Tables Vol C Tables 4.2.6.8 and 6.1.1.4'
S S 0.1246 0.1234 'International Tables Vol C Tables 4.2.6.8 and 6.1.1.4'

loop_
_geom_angle_atom_site_label_1
_geom_angle_atom_site_label_2
_geom_angle_atom_site_label_3
_geom_angle
O4 S1 O5 119.99(10)
O4 S1 N4 103.54(9)
O4 S1 C8 109.49(10)
O5 S1 N4 110.82(10)
O5 S1 C8 107.58(10)
N4 S1 C8 104.35(10)
C2 O1 C1 117.75(18)
C4 O2 C5 118.10(17)
C6 N1 C2 115.87(18)
C6 N2 C4 114.11(18)
C6 N3 H3 115.2(15)
C7 N3 H3 115.2(15)
C7 N3 C6 129.34(18)
S1 N4 H4 114.0(15)
C7 N4 S1 124.11(15)
C7 N4 H4 117.3(16)
C12 N5 C8 117.02(18)
C13 N6 C14 123.16(19)
C13 N6 C15 119.1(2)
C15 N6 C14 116.7(2)
O1 C1 H1A 109.5
O1 C1 H1B 109.5
O1 C1 H1C 109.5
H1A C1 H1B 109.5
H1A C1 H1C 109.5
H1B C1 H1C 109.5
O1 C2 C3 118.50(19)
N1 C2 O1 118.46(19)
N1 C2 C3 123.0(2)
C2 C3 H3A 122.3
C2 C3 C4 115.45(19)
C4 C3 H3A 122.3
O2 C4 N2 119.1(2)
O2 C4 C3 116.57(19)
N2 C4 C3 124.3(2)
O2 C5 H5A 109.5
O2 C5 H5B 109.5
O2 C5 H5C 109.5
H5A C5 H5B 109.5
H5A C5 H5C 109.5
H5B C5 H5C 109.5
N1 C6 N2 127.17(19)
N1 C6 N3 118.33(18)
N2 C6 N3 114.49(18)
O3 C7 N3 121.8(2)
O3 C7 N4 123.36(19)
N4 C7 N3 114.86(18)
N5 C8 S1 114.05(15)
N5 C8 C9 124.9(2)
C9 C8 S1 121.01(16)
C8 C9 C13 124.2(2)
C10 C9 C8 116.26(19)
C10 C9 C13 119.14(18)
C9 C10 H10 120.0
C11 C10 C9 120.0(2)
C11 C10 H10 120.0
C10 C11 H11 120.7
C10 C11 C12 118.7(2)
C12 C11 H11 120.7
N5 C12 C11 123.0(2)
N5 C12 H12 118.5
C11 C12 H12 118.5
O6 C13 N6 124.4(2)
O6 C13 C9 118.43(19)
N6 C13 C9 116.91(19)
N6 C14 H14A 109.5
N6 C14 H14B 109.5
N6 C14 H14C 109.5
H14A C14 H14B 109.5
H14A C14 H14C 109.5
H14B C14 H14C 109.5
N6 C15 H15A 109.5
N6 C15 H15B 109.5
N6 C15 H15C 109.5
H15A C15 H15B 109.5
H15A C15 H15C 109.5
H15B C15 H15C 109.5
N7 C16 C17 179.1(3)
C16 C17 H17A 109.5
C16 C17 H17B 109.5
C16 C17 H17C 109.5
H17A C17 H17B 109.5
H17A C17 H17C 109.5
H17B C17 H17C 109.5

loop_
_geom_bond_atom_site_label_1
_geom_bond_atom_site_label_2
_geom_bond_distance
S1 O4 1.4295(16)
S1 O5 1.4330(16)
S1 N4 1.6371(19)
S1 C8 1.786(2)
O1 C1 1.440(3)
O1 C2 1.345(3)
O2 C4 1.344(3)
O2 C5 1.435(3)
O3 C7 1.218(2)
O6 C13 1.233(3)
N1 C2 1.342(3)
N1 C6 1.338(3)
N2 C4 1.346(3)
N2 C6 1.341(3)
N3 H3 0.892(10)
N3 C6 1.398(3)
N3 C7 1.389(3)
N4 H4 0.895(10)
N4 C7 1.384(3)
N5 C8 1.339(3)
N5 C12 1.335(3)
N6 C13 1.338(3)
N6 C14 1.459(3)
N6 C15 1.457(3)
C1 H1A 0.9800
C1 H1B 0.9800
C1 H1C 0.9800
C2 C3 1.375(3)
C3 H3A 0.9500
C3 C4 1.384(3)
C5 H5A 0.9800
C5 H5B 0.9800
C5 H5C 0.9800
C8 C9 1.394(3)
C9 C10 1.393(3)
C9 C13 1.510(3)
C10 H10 0.9500
C10 C11 1.381(3)
C11 H11 0.9500
C11 C12 1.389(3)
C12 H12 0.9500
C14 H14A 0.9800
C14 H14B 0.9800
C14 H14C 0.9800
C15 H15A 0.9800
C15 H15B 0.9800
C15 H15C 0.9800
N7 C16 1.136(4)
C16 C17 1.452(4)
C17 H17A 0.9800
C17 H17B 0.9800
C17 H17C 0.9800

loop_
_geom_hbond_atom_site_label_D
_geom_hbond_atom_site_label_H
_geom_hbond_atom_site_label_A
_geom_hbond_distance_DH
_geom_hbond_distance_HA
_geom_hbond_distance_DA
_geom_hbond_angle_DHA
_geom_hbond_site_symmetry_A
_geom_hbond_publ_flag
N3 H3 O6 0.892(10) 2.066(12) 2.930(2) 163(2) 4_545 yes
N4 H4 N1 0.895(10) 1.854(17) 2.592(2) 138(2) . yes

loop_
_geom_torsion_atom_site_label_1
_geom_torsion_atom_site_label_2
_geom_torsion_atom_site_label_3
_geom_torsion_atom_site_label_4
_geom_torsion
S1 N4 C7 O3 -17.2(3)
S1 N4 C7 N3 163.71(16)
S1 C8 C9 C10 -179.30(15)
S1 C8 C9 C13 7.9(3)
O1 C2 C3 C4 -179.6(2)
O4 S1 N4 C7 -169.62(18)
O4 S1 C8 N5 73.14(17)
O4 S1 C8 C9 -105.38(18)
O5 S1 N4 C7 60.5(2)
O5 S1 C8 N5 -154.92(15)
O5 S1 C8 C9 26.6(2)
N1 C2 C3 C4 -0.3(3)
N4 S1 C8 N5 -37.15(18)
N4 S1 C8 C9 144.33(17)
N5 C8 C9 C10 2.3(3)
N5 C8 C9 C13 -170.5(2)
C1 O1 C2 N1 -3.8(3)
C1 O1 C2 C3 175.5(2)
C2 N1 C6 N2 2.0(3)
C2 N1 C6 N3 -177.26(19)
C2 C3 C4 O2 -178.8(2)
C2 C3 C4 N2 1.4(3)
C4 N2 C6 N1 -1.0(3)
C4 N2 C6 N3 178.34(18)
C5 O2 C4 N2 6.2(3)
C5 O2 C4 C3 -173.6(2)
C6 N1 C2 O1 178.0(2)
C6 N1 C2 C3 -1.3(3)
C6 N2 C4 O2 179.43(19)
C6 N2 C4 C3 -0.9(3)
C6 N3 C7 O3 170.4(2)
C6 N3 C7 N4 -10.5(3)
C7 N3 C6 N1 7.4(3)
C7 N3 C6 N2 -172.0(2)
C8 S1 N4 C7 -55.0(2)
C8 N5 C12 C11 -1.2(3)
C8 C9 C10 C11 -1.2(3)
C8 C9 C13 O6 75.8(3)
C8 C9 C13 N6 -110.1(2)
C9 C10 C11 C12 -0.9(3)
C10 C9 C13 O6 -96.8(2)
C10 C9 C13 N6 77.2(3)
C10 C11 C12 N5 2.2(3)
C12 N5 C8 S1 -179.59(15)
C12 N5 C8 C9 -1.1(3)
C13 C9 C10 C11 172.0(2)
C14 N6 C13 O6 -167.8(2)
C14 N6 C13 C9 18.5(3)
C15 N6 C13 O6 0.2(4)
C15 N6 C13 C9 -173.5(2)
